data_7042580
loop_
_publ_author_name
'Ghisolfi, Alessio'
'Fliedel, Christophe'
'de Fr\'emont, Pierre'
'Braunstein, Pierre'

_publ_section_title
;
 Mono- and polynuclear Ag(i) complexes of N-functionalized
 bis(diphenylphosphino)amine DPPA-type ligands: synthesis, solid-state
 structures and reactivity.
;
_journal_issue 17
_journal_name_full 'Dalton transactions (Cambridge, England : 2003)'
_journal_page_first 5571
_journal_page_last 5586
_journal_paper_doi 10.1039/c6dt04755f
_journal_volume 46
_journal_year 2017
_chemical_formula_moiety 'C62 H54 Ag2 B F4 N2 O2 P4, B F4'
_chemical_formula_sum 'C62 H54 Ag2 B2 F8 N2 O2 P4'
_chemical_formula_weight 1372.31
_space_group_crystal_system orthorhombic
_space_group_IT_number 60
_space_group_name_Hall '-P 2n 2ab'
_space_group_name_H-M_alt 'P b c n'
_symmetry_cell_setting orthorhombic
_symmetry_Int_Tables_number 60
_symmetry_space_group_name_Hall '-P 2n 2ab'
_symmetry_space_group_name_H-M 'P b c n'
_atom_sites_solution_hydrogens geom
_audit_creation_method SHELXL-2014/6
_audit_update_record
;
2016-08-01 deposited with the CCDC.
2017-03-10 downloaded from the CCDC.
;
_cell_angle_alpha 90
_cell_angle_beta 90
_cell_angle_gamma 90
_cell_formula_units_Z 4
_cell_length_a 19.6121(4)
_cell_length_b 17.0360(3)
_cell_length_c 17.8281(2)
_cell_measurement_reflns_used 33357
_cell_measurement_temperature 173(2)
_cell_measurement_theta_max 27.485
_cell_measurement_theta_min 0.998
_cell_volume 5956.58(17)
_computing_cell_refinement 'HKL Scalepack (Otwinowski & Minor 1997)'
_computing_data_collection 'Collect (Bruker AXS BV, 1997-2004)'
_computing_data_reduction 'HKL Denzo and Scalepack (Otwinowski & Minor 1997)'
_computing_molecular_graphics 'Ortep-3 for Windows (Farrugia, 1997)'
_computing_publication_material 'WinGX publication routines (Farrugia, 1999)'
_computing_structure_refinement 'SHELXL-2014/6 (Sheldrick, 2014)'
_computing_structure_solution 'Sir 97'
_diffrn_ambient_temperature 173(2)
_diffrn_detector_area_resol_mean 9
_diffrn_measured_fraction_theta_full 0.996
_diffrn_measured_fraction_theta_max 0.982
_diffrn_measurement_device_type KappaCCD
_diffrn_radiation_probe x-ray
_diffrn_radiation_type MoK\a
_diffrn_radiation_wavelength 0.71073
_diffrn_reflns_av_R_equivalents 0.0742
_diffrn_reflns_av_unetI/netI 0.0336
_diffrn_reflns_Laue_measured_fraction_full 0.996
_diffrn_reflns_Laue_measured_fraction_max 0.982
_diffrn_reflns_limit_h_max 23
_diffrn_reflns_limit_h_min -22
_diffrn_reflns_limit_k_max 21
_diffrn_reflns_limit_k_min -21
_diffrn_reflns_limit_l_max 18
_diffrn_reflns_limit_l_min -21
_diffrn_reflns_number 49665
_diffrn_reflns_point_group_measured_fraction_full 0.996
_diffrn_reflns_point_group_measured_fraction_max 0.982
_diffrn_reflns_theta_full 25.242
_diffrn_reflns_theta_max 25.999
_diffrn_reflns_theta_min 1.583
_diffrn_source 'fine-focus sealed tube'
_exptl_absorpt_coefficient_mu 0.835
_exptl_absorpt_correction_T_max 0.8906
_exptl_absorpt_correction_T_min 0.7090
_exptl_absorpt_correction_type multi-scan
_exptl_absorpt_process_details
;
[c.f. r.h. blessing, acta cryst. (1995), a51, 33-38]
;
_exptl_crystal_colour Colorless
_exptl_crystal_density_diffrn 1.530
_exptl_crystal_description Prism
_exptl_crystal_F_000 2768
_exptl_crystal_recrystallization_method 'Acetone - Diethyl ether'
_exptl_crystal_size_max 0.26
_exptl_crystal_size_mid 0.20
_exptl_crystal_size_min 0.16
_refine_diff_density_max 3.046
_refine_diff_density_min -2.184
_refine_diff_density_rms 0.219
_refine_ls_extinction_method none
_refine_ls_goodness_of_fit_ref 1.033
_refine_ls_hydrogen_treatment constr
_refine_ls_matrix_type full
_refine_ls_number_parameters 278
_refine_ls_number_reflns 5749
_refine_ls_number_restraints 9
_refine_ls_restrained_S_all 1.034
_refine_ls_R_factor_all 0.1095
_refine_ls_R_factor_gt 0.0953
_refine_ls_shift/su_max 0.000
_refine_ls_shift/su_mean 0.000
_refine_ls_structure_factor_coef Fsqd
_refine_ls_weighting_details 'w=1/[\s^2^(Fo^2^)+(0.1504P)^2^+88.1929P] where P=(Fo^2^+2Fc^2^)/3'
_refine_ls_weighting_scheme calc
_refine_ls_wR_factor_gt 0.2609
_refine_ls_wR_factor_ref 0.2740
_reflns_Friedel_coverage 0.000
_reflns_number_gt 4818
_reflns_number_total 5749
_reflns_threshold_expression 'I > 2\s(I)'
_cod_data_source_file c6dt04755f2.cif
_cod_data_source_block compound_3c
_cod_depositor_comments 'Adding full bibliography for 7042575--7042581.cif.'
_cod_database_code 7042580
_shelx_space_group_comment
;
The symmetry employed for this shelxl refinement is uniquely defined
by the following loop, which should always be used as a source of
symmetry information in preference to the above space-group names.
They are only intended as comments.
;
_shelxl_version_number 2014/6

loop_
_space_group_symop_operation_xyz
'x, y, z'
'-x+1/2, -y+1/2, z+1/2'
'x+1/2, -y+1/2, -z'
'-x, y, -z+1/2'
'-x, -y, -z'
'x-1/2, y-1/2, -z-1/2'
'-x-1/2, y-1/2, z'
'x, -y, z-1/2'

loop_
_atom_site_label
_atom_site_type_symbol
_atom_site_fract_x
_atom_site_fract_y
_atom_site_fract_z
_atom_site_U_iso_or_equiv
_atom_site_adp_type
_atom_site_occupancy
_atom_site_site_symmetry_order
_atom_site_calc_flag
_atom_site_refinement_flags_posn
_atom_site_refinement_flags_adp
_atom_site_refinement_flags_occupancy
_atom_site_disorder_assembly
_atom_site_disorder_group
Ag1 Ag 0.06084(3) 0.29133(3) 0.19559(3) 0.0251(3) Uani 1 1 d . . . . .
P1 P 0.14922(11) 0.27396(11) 0.30048(11) 0.0224(4) Uani 1 1 d . . . . .
P2 P 0.01837(10) 0.25043(11) 0.40874(11) 0.0228(4) Uani 1 1 d . . . . .
F1 F 0.0149(4) 0.4162(3) 0.1855(3) 0.0525(16) Uani 1 1 d . . . . .
F2 F -0.0611(3) 0.4991(3) 0.2342(4) 0.0460(15) Uani 1 1 d . . . . .
O1 O 0.3119(3) 0.1439(3) 0.6127(4) 0.0386(15) Uani 1 1 d . . . . .
N1 N 0.1123(3) 0.2461(3) 0.3879(3) 0.0226(13) Uani 1 1 d . . . . .
C1 C 0.1665(3) 0.2230(3) 0.4500(3) 0.0255(17) Uani 1 1 d G . . . .
C2 C 0.2036(3) 0.2734(2) 0.4957(3) 0.047(2) Uani 1 1 d G . . . .
H2 H 0.1975 0.3274 0.4917 0.056 Uiso 1 1 calc R U . . .
C3 C 0.2498(3) 0.2432(3) 0.5473(3) 0.043(2) Uani 1 1 d G . . . .
H3 H 0.2746 0.2770 0.5778 0.052 Uiso 1 1 calc R U . . .
C4 C 0.2589(3) 0.1625(3) 0.5532(3) 0.0316(19) Uani 1 1 d G . . . .
C5 C 0.2217(3) 0.1121(2) 0.5075(3) 0.043(2) Uani 1 1 d G . . . .
H5 H 0.2278 0.0581 0.5115 0.052 Uiso 1 1 calc R U . . .
C6 C 0.1755(3) 0.1423(3) 0.4559(3) 0.036(2) Uani 1 1 d G . . . .
H6 H 0.1507 0.1085 0.4254 0.043 Uiso 1 1 calc R U . . .
C7 C 0.3146(6) 0.0728(5) 0.6271(6) 0.047(3) Uani 1 1 d . . . . .
H7A H 0.3486 0.0636 0.6648 0.071 Uiso 1 1 calc R U . . .
H7B H 0.2710 0.0555 0.6452 0.071 Uiso 1 1 calc R U . . .
H7C H 0.3261 0.0443 0.5825 0.071 Uiso 1 1 calc R U . . .
C8A C 0.2131(4) 0.2062(4) 0.2727(5) 0.0260(17) Uani 1 1 d . . . . .
C9A C 0.1873(5) 0.1593(4) 0.2171(5) 0.0313(18) Uani 1 1 d . . . . .
H9A H 0.1438 0.1651 0.1969 0.038 Uiso 1 1 calc R U . . .
C10A C 0.2307(5) 0.1050(5) 0.1955(6) 0.043(2) Uani 1 1 d . . . . .
H10A H 0.2179 0.0709 0.1572 0.051 Uiso 1 1 calc R U . . .
C11A C 0.3003(5) 0.0956(5) 0.2301(7) 0.045(2) Uani 1 1 d . . . . .
H11A H 0.3279 0.0556 0.2115 0.054 Uiso 1 1 calc R U . . .
C12A C 0.3259(5) 0.1400(5) 0.2854(6) 0.040(2) Uani 1 1 d . . . . .
H12A H 0.3688 0.1325 0.3065 0.048 Uiso 1 1 calc R U . . .
C13A C 0.2827(5) 0.1959(5) 0.3067(5) 0.0330(19) Uani 1 1 d . . . . .
H13A H 0.2963 0.2302 0.3444 0.040 Uiso 1 1 calc R U . . .
C14A C 0.2052(4) 0.3492(4) 0.3237(5) 0.0271(17) Uani 1 1 d . . . . .
C15A C 0.2751(5) 0.3613(5) 0.2910(6) 0.039(2) Uani 1 1 d . . . . .
H15A H 0.2927 0.3225 0.2598 0.047 Uiso 1 1 calc R U . . .
C16A C 0.3118(6) 0.4229(6) 0.3038(7) 0.054(3) Uani 1 1 d . . . . .
H16A H 0.3554 0.4318 0.2851 0.065 Uiso 1 1 calc R U . . .
C17A C 0.2766(6) 0.4722(5) 0.3489(7) 0.056(3) Uani 1 1 d . . . . .
H17A H 0.2985 0.5188 0.3614 0.068 Uiso 1 1 calc R U . . .
C18A C 0.2070(6) 0.4612(5) 0.3811(7) 0.053(3) Uani 1 1 d . . . . .
H18A H 0.1888 0.5007 0.4110 0.063 Uiso 1 1 calc R U . . .
C19A C 0.1711(5) 0.3992(4) 0.3690(6) 0.037(2) Uani 1 1 d . . . . .
H19A H 0.1278 0.3902 0.3887 0.044 Uiso 1 1 calc R U . . .
C20A C 0.0034(3) 0.1173(3) 0.3730(4) 0.0370(12) Uani 0.713(14) 1 d G . P A 1
H20A H 0.0330 0.1306 0.3343 0.044 Uiso 0.713(14) 1 calc R U P A 1
C21A C -0.0265(4) 0.0433(3) 0.3746(5) 0.0370(12) Uani 0.713(14) 1 d G . P A 1
H21A H -0.0170 0.0072 0.3369 0.044 Uiso 0.713(14) 1 calc R U P A 1
C22A C -0.0708(4) 0.0234(4) 0.4325(6) 0.0370(12) Uani 0.713(14) 1 d G . P A 1
H22A H -0.0908 -0.0261 0.4335 0.044 Uiso 0.713(14) 1 calc R U P A 1
C23A C -0.0850(4) 0.0774(5) 0.4888(5) 0.0370(12) Uani 0.713(14) 1 d G . P A 1
H23A H -0.1146 0.0641 0.5275 0.044 Uiso 0.713(14) 1 calc R U P A 1
C24A C -0.0551(4) 0.1513(4) 0.4872(4) 0.0370(12) Uani 0.713(14) 1 d G . P A 1
H24A H -0.0647 0.1875 0.5248 0.044 Uiso 0.713(14) 1 calc R U P A 1
C25A C -0.0109(3) 0.1713(3) 0.4293(4) 0.0370(12) Uani 0.713(14) 1 d G . P A 1
C20B C -0.0111(3) 0.1599(3) 0.4229(4) 0.0370(12) Uani 0.287(14) 1 d G . P A 2
C21B C 0.0117(4) 0.1169(3) 0.3617(4) 0.0370(12) Uani 0.287(14) 1 d G . P A 2
H21B H 0.0435 0.1386 0.3289 0.044 Uiso 0.287(14) 1 calc R U P A 2
C22B C -0.0129(5) 0.0415(3) 0.3493(5) 0.0370(12) Uani 0.287(14) 1 d G . P A 2
H22B H 0.0024 0.0127 0.3083 0.044 Uiso 0.287(14) 1 calc R U P A 2
C23B C -0.0604(4) 0.0091(3) 0.3982(6) 0.0370(12) Uani 0.287(14) 1 d G . P A 2
H23B H -0.0768 -0.0414 0.3899 0.044 Uiso 0.287(14) 1 calc R U P A 2
C24B C -0.0832(3) 0.0521(4) 0.4595(5) 0.0370(12) Uani 0.287(14) 1 d G . P A 2
H24B H -0.1150 0.0304 0.4922 0.044 Uiso 0.287(14) 1 calc R U P A 2
C25B C -0.0586(3) 0.1275(4) 0.4719(4) 0.0370(12) Uani 0.287(14) 1 d G . P A 2
H25B H -0.0739 0.1563 0.5129 0.044 Uiso 0.287(14) 1 calc R U P A 2
C26A C 0.0151(6) 0.2884(5) 0.5047(4) 0.0332(11) Uani 0.803(16) 1 d G . P A 1
C27A C 0.0388(5) 0.2554(4) 0.5711(5) 0.0332(11) Uani 0.803(16) 1 d G . P A 1
H27A H 0.0524 0.2031 0.5721 0.040 Uiso 0.803(16) 1 calc R U P A 1
C28A C 0.0420(5) 0.3005(5) 0.6360(4) 0.0332(11) Uani 0.803(16) 1 d G . P A 1
H28A H 0.0578 0.2784 0.6804 0.040 Uiso 0.803(16) 1 calc R U P A 1
C29A C 0.0216(5) 0.3786(4) 0.6344(3) 0.0332(11) Uani 0.803(16) 1 d G . P A 1
H29A H 0.0237 0.4088 0.6779 0.040 Uiso 0.803(16) 1 calc R U P A 1
C30A C -0.0020(5) 0.4116(4) 0.5681(4) 0.0332(11) Uani 0.803(16) 1 d G . P A 1
H30A H -0.0157 0.4639 0.5670 0.040 Uiso 0.803(16) 1 calc R U P A 1
C31A C -0.0053(5) 0.3665(5) 0.5032(4) 0.0332(11) Uani 0.803(16) 1 d G . P A 1
H31A H -0.0211 0.3886 0.4588 0.040 Uiso 0.803(16) 1 calc R U P A 1
C26B C 0.018(2) 0.296(2) 0.5023(18) 0.0332(11) Uani 0.197(16) 1 d G . P A 2
C27B C 0.042(2) 0.277(2) 0.573(2) 0.0332(11) Uani 0.197(16) 1 d G . P A 2
H27B H 0.0680 0.2316 0.5799 0.040 Uiso 0.197(16) 1 calc R U P A 2
C28B C 0.0286(18) 0.326(2) 0.6339(16) 0.0332(11) Uani 0.197(16) 1 d G . P A 2
H28B H 0.0448 0.3127 0.6813 0.040 Uiso 0.197(16) 1 calc R U P A 2
C29B C -0.010(2) 0.3936(18) 0.6238(15) 0.0332(11) Uani 0.197(16) 1 d G . P A 2
H29B H -0.0188 0.4261 0.6644 0.040 Uiso 0.197(16) 1 calc R U P A 2
C30B C -0.034(2) 0.4130(18) 0.5529(18) 0.0332(11) Uani 0.197(16) 1 d G . P A 2
H30B H -0.0593 0.4584 0.5461 0.040 Uiso 0.197(16) 1 calc R U P A 2
C31B C -0.020(2) 0.364(2) 0.4921(15) 0.0332(11) Uani 0.197(16) 1 d G . P A 2
H31B H -0.0361 0.3773 0.4447 0.040 Uiso 0.197(16) 1 calc R U P A 2
B1 B 0.0000 0.4584(6) 0.2500 0.029(3) Uani 1 2 d S T P . .
F3 F 0.5543(7) 0.3160(8) 0.2168(11) 0.189(6) Uani 1 1 d D . . . .
F4 F 0.4723(8) 0.3979(7) 0.1980(9) 0.189(6) Uani 1 1 d D . . . .
B2 B 0.5000 0.3527(10) 0.2500 0.112(12) Uani 1 2 d DS TU P . .

loop_
_atom_site_aniso_label
_atom_site_aniso_U_11
_atom_site_aniso_U_22
_atom_site_aniso_U_33
_atom_site_aniso_U_23
_atom_site_aniso_U_13
_atom_site_aniso_U_12
Ag1 0.0333(4) 0.0137(3) 0.0282(4) -0.0001(2) -0.0063(2) 0.0004(2)
P1 0.0284(11) 0.0132(8) 0.0256(10) -0.0001(7) -0.0021(8) -0.0001(8)
P2 0.0312(11) 0.0135(8) 0.0237(10) 0.0001(7) -0.0018(8) 0.0022(7)
F1 0.078(4) 0.019(2) 0.060(4) -0.007(2) 0.010(3) 0.015(3)
F2 0.041(3) 0.017(2) 0.081(4) -0.002(3) 0.000(3) 0.007(2)
O1 0.054(4) 0.014(3) 0.048(4) 0.010(2) -0.021(3) 0.000(3)
N1 0.032(4) 0.013(3) 0.023(3) 0.004(2) -0.004(3) 0.004(2)
C1 0.039(5) 0.011(3) 0.027(4) 0.005(3) -0.001(3) 0.005(3)
C2 0.043(6) 0.064(7) 0.035(5) -0.005(5) -0.011(4) -0.002(5)
C3 0.061(6) 0.027(4) 0.041(5) -0.008(4) -0.011(5) -0.012(4)
C4 0.044(5) 0.016(3) 0.036(5) 0.009(3) -0.005(4) 0.008(3)
C5 0.039(5) 0.054(6) 0.036(5) 0.003(4) -0.009(4) 0.005(4)
C6 0.043(5) 0.023(4) 0.042(5) -0.009(4) -0.002(4) -0.004(4)
C7 0.062(7) 0.025(4) 0.056(6) 0.009(4) -0.027(5) -0.001(4)
C8A 0.026(4) 0.021(4) 0.031(4) -0.002(3) 0.001(3) 0.003(3)
C9A 0.037(5) 0.015(4) 0.042(5) 0.003(3) -0.003(4) -0.003(3)
C10A 0.051(6) 0.020(4) 0.058(6) -0.006(4) -0.003(5) 0.011(4)
C11A 0.040(5) 0.025(4) 0.069(7) 0.003(5) 0.003(5) 0.012(4)
C12A 0.034(5) 0.029(5) 0.059(6) 0.007(4) 0.001(4) 0.014(4)
C13A 0.034(5) 0.030(4) 0.034(5) -0.002(3) -0.001(4) 0.005(4)
C14A 0.033(4) 0.014(3) 0.035(4) 0.000(3) -0.011(3) -0.003(3)
C15A 0.044(5) 0.020(4) 0.054(6) -0.002(4) -0.002(4) -0.008(4)
C16A 0.049(6) 0.030(5) 0.083(8) 0.004(5) -0.009(6) -0.023(5)
C17A 0.072(7) 0.018(4) 0.079(8) -0.001(5) -0.028(6) -0.010(5)
C18A 0.070(7) 0.019(4) 0.070(7) -0.002(4) -0.015(6) 0.003(4)
C19A 0.049(5) 0.013(4) 0.049(6) 0.002(3) -0.008(4) -0.002(3)
C20A 0.053(3) 0.017(2) 0.040(3) -0.0001(18) 0.001(2) -0.0070(18)
C21A 0.053(3) 0.017(2) 0.040(3) -0.0001(18) 0.001(2) -0.0070(18)
C22A 0.053(3) 0.017(2) 0.040(3) -0.0001(18) 0.001(2) -0.0070(18)
C23A 0.053(3) 0.017(2) 0.040(3) -0.0001(18) 0.001(2) -0.0070(18)
C24A 0.053(3) 0.017(2) 0.040(3) -0.0001(18) 0.001(2) -0.0070(18)
C25A 0.053(3) 0.017(2) 0.040(3) -0.0001(18) 0.001(2) -0.0070(18)
C20B 0.053(3) 0.017(2) 0.040(3) -0.0001(18) 0.001(2) -0.0070(18)
C21B 0.053(3) 0.017(2) 0.040(3) -0.0001(18) 0.001(2) -0.0070(18)
C22B 0.053(3) 0.017(2) 0.040(3) -0.0001(18) 0.001(2) -0.0070(18)
C23B 0.053(3) 0.017(2) 0.040(3) -0.0001(18) 0.001(2) -0.0070(18)
C24B 0.053(3) 0.017(2) 0.040(3) -0.0001(18) 0.001(2) -0.0070(18)
C25B 0.053(3) 0.017(2) 0.040(3) -0.0001(18) 0.001(2) -0.0070(18)
C26A 0.037(3) 0.032(2) 0.030(2) -0.0050(19) -0.0025(18) 0.004(2)
C27A 0.037(3) 0.032(2) 0.030(2) -0.0050(19) -0.0025(18) 0.004(2)
C28A 0.037(3) 0.032(2) 0.030(2) -0.0050(19) -0.0025(18) 0.004(2)
C29A 0.037(3) 0.032(2) 0.030(2) -0.0050(19) -0.0025(18) 0.004(2)
C30A 0.037(3) 0.032(2) 0.030(2) -0.0050(19) -0.0025(18) 0.004(2)
C31A 0.037(3) 0.032(2) 0.030(2) -0.0050(19) -0.0025(18) 0.004(2)
C26B 0.037(3) 0.032(2) 0.030(2) -0.0050(19) -0.0025(18) 0.004(2)
C27B 0.037(3) 0.032(2) 0.030(2) -0.0050(19) -0.0025(18) 0.004(2)
C28B 0.037(3) 0.032(2) 0.030(2) -0.0050(19) -0.0025(18) 0.004(2)
C29B 0.037(3) 0.032(2) 0.030(2) -0.0050(19) -0.0025(18) 0.004(2)
C30B 0.037(3) 0.032(2) 0.030(2) -0.0050(19) -0.0025(18) 0.004(2)
C31B 0.037(3) 0.032(2) 0.030(2) -0.0050(19) -0.0025(18) 0.004(2)
B1 0.037(7) 0.005(5) 0.044(8) 0.000 0.005(6) 0.000
F3 0.186(10) 0.084(5) 0.298(16) 0.078(7) 0.098(10) 0.059(6)
F4 0.186(10) 0.084(5) 0.298(16) 0.078(7) 0.098(10) 0.059(6)
B2 0.12(2) 0.018(8) 0.20(4) 0.000 0.01(2) 0.000

loop_
_atom_type_symbol
_atom_type_description
_atom_type_scat_dispersion_real
_atom_type_scat_dispersion_imag
_atom_type_scat_source
C C 0.0033 0.0016 'International Tables Vol C Tables 4.2.6.8 and 6.1.1.4'
H H 0.0000 0.0000 'International Tables Vol C Tables 4.2.6.8 and 6.1.1.4'
Ag Ag -0.8971 1.1015 'International Tables Vol C Tables 4.2.6.8 and 6.1.1.4'
B B 0.0013 0.0007 'International Tables Vol C Tables 4.2.6.8 and 6.1.1.4'
F F 0.0171 0.0103 'International Tables Vol C Tables 4.2.6.8 and 6.1.1.4'
N N 0.0061 0.0033 'International Tables Vol C Tables 4.2.6.8 and 6.1.1.4'
O O 0.0106 0.0060 'International Tables Vol C Tables 4.2.6.8 and 6.1.1.4'
P P 0.1023 0.0942 'International Tables Vol C Tables 4.2.6.8 and 6.1.1.4'

loop_
_geom_angle_atom_site_label_1
_geom_angle_atom_site_label_2
_geom_angle_atom_site_label_3
_geom_angle
_geom_angle_site_symmetry_1
_geom_angle_site_symmetry_3
F1 Ag1 P2 87.52(17) . 4
F1 Ag1 P1 115.16(17) . .
P2 Ag1 P1 157.15(6) 4 .
F1 Ag1 Ag1 75.35(16) . 4
P2 Ag1 Ag1 89.27(5) 4 4
P1 Ag1 Ag1 93.70(5) . 4
C14A P1 C8A 95.8(4) . .
C14A P1 N1 104.2(4) . .
C8A P1 N1 110.9(3) . .
C14A P1 Ag1 121.0(3) . .
C8A P1 Ag1 110.4(3) . .
N1 P1 Ag1 113.1(2) . .
C25A P2 C26A 94.3(4) . .
C20B P2 C26B 104.8(14) . .
C25A P2 N1 112.6(3) . .
C20B P2 N1 109.5(3) . .
C26A P2 N1 103.4(4) . .
C26B P2 N1 101.4(14) . .
C25A P2 Ag1 101.1(3) . 4
C20B P2 Ag1 98.9(2) . 4
C26A P2 Ag1 124.8(3) . 4
C26B P2 Ag1 123.3(13) . 4
N1 P2 Ag1 117.9(2) . 4
B1 F1 Ag1 119.6(5) . .
C7 O1 C4 112.2(7) . .
C1 N1 P1 113.9(5) . .
C1 N1 P2 121.9(4) . .
P1 N1 P2 124.1(3) . .
C2 C1 C6 120.0 . .
C2 C1 N1 127.4(4) . .
C6 C1 N1 112.6(4) . .
C1 C2 C3 120.0 . .
C1 C2 H2 120.0 . .
C3 C2 H2 120.0 . .
C4 C3 C2 120.0 . .
C4 C3 H3 120.0 . .
C2 C3 H3 120.0 . .
C5 C4 C3 120.0 . .
C5 C4 O1 129.7(4) . .
C3 C4 O1 110.3(4) . .
C4 C5 C6 120.0 . .
C4 C5 H5 120.0 . .
C6 C5 H5 120.0 . .
C5 C6 C1 120.0 . .
C5 C6 H6 120.0 . .
C1 C6 H6 120.0 . .
O1 C7 H7A 109.5 . .
O1 C7 H7B 109.5 . .
H7A C7 H7B 109.5 . .
O1 C7 H7C 109.5 . .
H7A C7 H7C 109.5 . .
H7B C7 H7C 109.5 . .
C9A C8A C13A 123.9(7) . .
C9A C8A P1 108.7(6) . .
C13A C8A P1 127.2(6) . .
C10A C9A C8A 112.5(9) . .
C10A C9A H9A 123.7 . .
C8A C9A H9A 123.7 . .
C9A C10A C11A 122.8(9) . .
C9A C10A H10A 118.6 . .
C11A C10A H10A 118.6 . .
C12A C11A C10A 125.5(9) . .
C12A C11A H11A 117.3 . .
C10A C11A H11A 117.3 . .
C13A C12A C11A 112.1(9) . .
C13A C12A H12A 123.9 . .
C11A C12A H12A 123.9 . .
C12A C13A C8A 123.1(9) . .
C12A C13A H13A 118.4 . .
C8A C13A H13A 118.4 . .
C19A C14A C15A 126.6(8) . .
C19A C14A P1 107.1(7) . .
C15A C14A P1 125.8(6) . .
C16A C15A C14A 123.4(10) . .
C16A C15A H15A 118.3 . .
C14A C15A H15A 118.3 . .
C15A C16A C17A 109.0(11) . .
C15A C16A H16A 125.5 . .
C17A C16A H16A 125.5 . .
C16A C17A C18A 128.1(9) . .
C16A C17A H17A 115.9 . .
C18A C17A H17A 115.9 . .
C19A C18A C17A 122.6(10) . .
C19A C18A H18A 118.7 . .
C17A C18A H18A 118.7 . .
C18A C19A C14A 110.2(10) . .
C18A C19A H19A 124.9 . .
C14A C19A H19A 124.9 . .
C21A C20A C25A 120.0 . .
C21A C20A H20A 120.0 . .
C25A C20A H20A 120.0 . .
C20A C21A C22A 120.0 . .
C20A C21A H21A 120.0 . .
C22A C21A H21A 120.0 . .
C23A C22A C21A 120.0 . .
C23A C22A H22A 120.0 . .
C21A C22A H22A 120.0 . .
C24A C23A C22A 120.0 . .
C24A C23A H23A 120.0 . .
C22A C23A H23A 120.0 . .
C25A C24A C23A 120.0 . .
C25A C24A H24A 120.0 . .
C23A C24A H24A 120.0 . .
C24A C25A C20A 120.0 . .
C24A C25A P2 129.4(4) . .
C20A C25A P2 109.8(4) . .
C21B C20B C25B 120.0 . .
C21B C20B P2 104.9(3) . .
C25B C20B P2 134.1(3) . .
C20B C21B C22B 120.0 . .
C20B C21B H21B 120.0 . .
C22B C21B H21B 120.0 . .
C23B C22B C21B 120.0 . .
C23B C22B H22B 120.0 . .
C21B C22B H22B 120.0 . .
C24B C23B C22B 120.0 . .
C24B C23B H23B 120.0 . .
C22B C23B H23B 120.0 . .
C23B C24B C25B 120.0 . .
C23B C24B H24B 120.0 . .
C25B C24B H24B 120.0 . .
C24B C25B C20B 120.0 . .
C24B C25B H25B 120.0 . .
C20B C25B H25B 120.0 . .
C27A C26A C31A 120.0 . .
C27A C26A P2 129.9(5) . .
C31A C26A P2 109.3(5) . .
C26A C27A C28A 120.0 . .
C26A C27A H27A 120.0 . .
C28A C27A H27A 120.0 . .
C29A C28A C27A 120.0 . .
C29A C28A H28A 120.0 . .
C27A C28A H28A 120.0 . .
C30A C29A C28A 120.0 . .
C30A C29A H29A 120.0 . .
C28A C29A H29A 120.0 . .
C29A C30A C31A 120.0 . .
C29A C30A H30A 120.0 . .
C31A C30A H30A 120.0 . .
C30A C31A C26A 120.0 . .
C30A C31A H31A 120.0 . .
C26A C31A H31A 120.0 . .
C27B C26B C31B 120.0 . .
C27B C26B P2 136(2) . .
C31B C26B P2 104(2) . .
C26B C27B C28B 120.0 . .
C26B C27B H27B 120.0 . .
C28B C27B H27B 120.0 . .
C29B C28B C27B 120.0 . .
C29B C28B H28B 120.0 . .
C27B C28B H28B 120.0 . .
C28B C29B C30B 120.0 . .
C28B C29B H29B 120.0 . .
C30B C29B H29B 120.0 . .
C31B C30B C29B 120.0 . .
C31B C30B H30B 120.0 . .
C29B C30B H30B 120.0 . .
C30B C31B C26B 120.0 . .
C30B C31B H31B 120.0 . .
C26B C31B H31B 120.0 . .
F1 B1 F1 117.5(9) . 4
F1 B1 F2 104.0(4) . 4
F1 B1 F2 105.5(4) 4 4
F1 B1 F2 105.5(4) . .
F1 B1 F2 104.0(4) 4 .
F2 B1 F2 121.2(9) 4 .
F4 B2 F4 109(2) . 4_655
F4 B2 F3 104.5(11) . 4_655
F4 B2 F3 106.4(9) 4_655 4_655
F4 B2 F3 106.4(9) . .
F4 B2 F3 104.5(11) 4_655 .
F3 B2 F3 125.6(18) 4_655 .

loop_
_geom_bond_atom_site_label_1
_geom_bond_atom_site_label_2
_geom_bond_distance
_geom_bond_site_symmetry_2
Ag1 F1 2.318(5) .
Ag1 P2 2.522(2) 4
Ag1 P1 2.567(2) .
Ag1 Ag1 3.0754(13) 4
P1 C14A 1.738(8) .
P1 C8A 1.773(8) .
P1 N1 1.783(7) .
P2 C25A 1.511(5) .
P2 C20B 1.667(5) .
P2 C26A 1.830(6) .
P2 C26B 1.84(2) .
P2 N1 1.880(7) .
P2 Ag1 2.522(2) 4
F1 B1 1.387(8) .
F2 B1 1.413(7) .
O1 C7 1.238(10) .
O1 C4 1.520(7) .
N1 C1 1.584(7) .
C1 C2 1.3900 .
C1 C6 1.3900 .
C2 C3 1.3900 .
C2 H2 0.9300 .
C3 C4 1.3900 .
C3 H3 0.9300 .
C4 C5 1.3900 .
C5 C6 1.3900 .
C5 H5 0.9300 .
C6 H6 0.9300 .
C7 H7A 0.9600 .
C7 H7B 0.9600 .
C7 H7C 0.9600 .
C8A C9A 1.371(12) .
C8A C13A 1.505(12) .
C9A C10A 1.316(13) .
C9A H9A 0.9300 .
C10A C11A 1.507(15) .
C10A H10A 0.9300 .
C11A C12A 1.341(15) .
C11A H11A 0.9300 .
C12A C13A 1.329(13) .
C12A H12A 0.9300 .
C13A H13A 0.9300 .
C14A C19A 1.352(13) .
C14A C15A 1.503(13) .
C15A C16A 1.294(13) .
C15A H15A 0.9300 .
C16A C17A 1.352(17) .
C16A H16A 0.9300 .
C17A C18A 1.493(18) .
C17A H17A 0.9300 .
C18A C19A 1.287(13) .
C18A H18A 0.9300 .
C19A H19A 0.9300 .
C20A C21A 1.3900 .
C20A C25A 1.3900 .
C20A H20A 0.9300 .
C21A C22A 1.3900 .
C21A H21A 0.9300 .
C22A C23A 1.3900 .
C22A H22A 0.9300 .
C23A C24A 1.3900 .
C23A H23A 0.9300 .
C24A C25A 1.3900 .
C24A H24A 0.9300 .
C20B C21B 1.3900 .
C20B C25B 1.3900 .
C21B C22B 1.3900 .
C21B H21B 0.9300 .
C22B C23B 1.3900 .
C22B H22B 0.9300 .
C23B C24B 1.3900 .
C23B H23B 0.9300 .
C24B C25B 1.3900 .
C24B H24B 0.9300 .
C25B H25B 0.9300 .
C26A C27A 1.3900 .
C26A C31A 1.3900 .
C27A C28A 1.3900 .
C27A H27A 0.9300 .
C28A C29A 1.3900 .
C28A H28A 0.9300 .
C29A C30A 1.3900 .
C29A H29A 0.9300 .
C30A C31A 1.3900 .
C30A H30A 0.9300 .
C31A H31A 0.9300 .
C26B C27B 1.3900 .
C26B C31B 1.3900 .
C27B C28B 1.3900 .
C27B H27B 0.9300 .
C28B C29B 1.3900 .
C28B H28B 0.9300 .
C29B C30B 1.3900 .
C29B H29B 0.9300 .
C30B C31B 1.3900 .
C30B H30B 0.9300 .
C31B H31B 0.9300 .
B1 F1 1.387(8) 4
B1 F2 1.413(7) 4
F3 B2 1.369(12) .
F4 B2 1.322(13) .
B2 F4 1.322(13) 4_655
B2 F3 1.369(12) 4_655

loop_
_geom_torsion_atom_site_label_1
_geom_torsion_atom_site_label_2
_geom_torsion_atom_site_label_3
_geom_torsion_atom_site_label_4
_geom_torsion
_geom_torsion_site_symmetry_1
_geom_torsion_site_symmetry_4
C14A P1 N1 C1 -55.2(5) . .
C8A P1 N1 C1 46.8(5) . .
Ag1 P1 N1 C1 171.5(3) . .
C14A P1 N1 P2 120.3(4) . .
C8A P1 N1 P2 -137.7(4) . .
Ag1 P1 N1 P2 -13.0(4) . .
C25A P2 N1 C1 -64.3(5) . .
C20B P2 N1 C1 -69.5(5) . .
C26A P2 N1 C1 36.3(6) . .
C26B P2 N1 C1 40.8(14) . .
Ag1 P2 N1 C1 178.6(3) 4 .
C25A P2 N1 P1 120.6(4) . .
C20B P2 N1 P1 115.3(4) . .
C26A P2 N1 P1 -138.9(5) . .
C26B P2 N1 P1 -134.4(13) . .
Ag1 P2 N1 P1 3.4(5) 4 .
P1 N1 C1 C2 81.2(6) . .
P2 N1 C1 C2 -94.4(5) . .
P1 N1 C1 C6 -98.3(4) . .
P2 N1 C1 C6 86.0(5) . .
C6 C1 C2 C3 0.0 . .
N1 C1 C2 C3 -179.5(6) . .
C1 C2 C3 C4 0.0 . .
C2 C3 C4 C5 0.0 . .
C2 C3 C4 O1 179.7(6) . .
C7 O1 C4 C5 -9.9(11) . .
C7 O1 C4 C3 170.5(8) . .
C3 C4 C5 C6 0.0 . .
O1 C4 C5 C6 -179.6(7) . .
C4 C5 C6 C1 0.0 . .
C2 C1 C6 C5 0.0 . .
N1 C1 C6 C5 179.6(5) . .
C14A P1 C8A C9A -148.5(6) . .
N1 P1 C8A C9A 103.9(6) . .
Ag1 P1 C8A C9A -22.4(7) . .
C14A P1 C8A C13A 35.6(8) . .
N1 P1 C8A C13A -71.9(8) . .
Ag1 P1 C8A C13A 161.8(7) . .
C13A C8A C9A C10A -1.3(13) . .
P1 C8A C9A C10A -177.3(7) . .
C8A C9A C10A C11A 1.2(14) . .
C9A C10A C11A C12A 0.0(17) . .
C10A C11A C12A C13A -1.1(15) . .
C11A C12A C13A C8A 0.9(14) . .
C9A C8A C13A C12A 0.3(14) . .
P1 C8A C13A C12A 175.5(8) . .
C8A P1 C14A C19A -160.7(6) . .
N1 P1 C14A C19A -47.4(7) . .
Ag1 P1 C14A C19A 81.3(7) . .
C8A P1 C14A C15A 26.7(8) . .
N1 P1 C14A C15A 140.0(7) . .
Ag1 P1 C14A C15A -91.3(7) . .
C19A C14A C15A C16A 0.9(16) . .
P1 C14A C15A C16A 172.1(9) . .
C14A C15A C16A C17A -1.1(15) . .
C15A C16A C17A C18A 0.4(17) . .
C16A C17A C18A C19A 0.7(19) . .
C17A C18A C19A C14A -0.9(15) . .
C15A C14A C19A C18A 0.2(14) . .
P1 C14A C19A C18A -172.3(7) . .
C25A C20A C21A C22A 0.0 . .
C20A C21A C22A C23A 0.0 . .
C21A C22A C23A C24A 0.0 . .
C22A C23A C24A C25A 0.0 . .
C23A C24A C25A C20A 0.0 . .
C23A C24A C25A P2 169.0(7) . .
C21A C20A C25A C24A 0.0 . .
C21A C20A C25A P2 -171.0(5) . .
C26A P2 C25A C24A 28.5(6) . .
N1 P2 C25A C24A 135.0(5) . .
Ag1 P2 C25A C24A -98.2(5) 4 .
C26A P2 C25A C20A -161.6(5) . .
N1 P2 C25A C20A -55.1(4) . .
Ag1 P2 C25A C20A 71.7(3) 4 .
C26B P2 C20B C21B -158.7(14) . .
N1 P2 C20B C21B -50.7(4) . .
Ag1 P2 C20B C21B 73.3(3) 4 .
C26B P2 C20B C25B 33.7(15) . .
N1 P2 C20B C25B 141.8(5) . .
Ag1 P2 C20B C25B -94.3(5) 4 .
C25B C20B C21B C22B 0.0 . .
P2 C20B C21B C22B -169.7(5) . .
C20B C21B C22B C23B 0.0 . .
C21B C22B C23B C24B 0.0 . .
C22B C23B C24B C25B 0.0 . .
C23B C24B C25B C20B 0.0 . .
C21B C20B C25B C24B 0.0 . .
P2 C20B C25B C24B 166.1(6) . .
C25A P2 C26A C27A 50.2(7) . .
N1 P2 C26A C27A -64.3(6) . .
Ag1 P2 C26A C27A 156.8(4) 4 .
C25A P2 C26A C31A -140.4(5) . .
N1 P2 C26A C31A 105.1(5) . .
Ag1 P2 C26A C31A -33.7(6) 4 .
C31A C26A C27A C28A 0.0 . .
P2 C26A C27A C28A 168.5(8) . .
C26A C27A C28A C29A 0.0 . .
C27A C28A C29A C30A 0.0 . .
C28A C29A C30A C31A 0.0 . .
C29A C30A C31A C26A 0.0 . .
C27A C26A C31A C30A 0.0 . .
P2 C26A C31A C30A -170.6(7) . .
C20B P2 C26B C27B 51(3) . .
N1 P2 C26B C27B -63(3) . .
Ag1 P2 C26B C27B 162(2) 4 .
C20B P2 C26B C31B -125.3(16) . .
N1 P2 C26B C31B 120.8(17) . .
Ag1 P2 C26B C31B -14(2) 4 .
C31B C26B C27B C28B 0.0 . .
P2 C26B C27B C28B -176(4) . .
C26B C27B C28B C29B 0.0 . .
C27B C28B C29B C30B 0.0 . .
C28B C29B C30B C31B 0.0 . .
C29B C30B C31B C26B 0.0 . .
C27B C26B C31B C30B 0.0 . .
P2 C26B C31B C30B 177(3) . .
Ag1 F1 B1 F1 -27.1(2) . 4
Ag1 F1 B1 F2 89.0(7) . 4
Ag1 F1 B1 F2 -142.4(5) . .
